data_2227058
loop_
_publ_author_name
'Li, Lin'
'Yu, Bo'

_publ_section_title
;
 A triclinic polymorph of (<i>E</i>)-2-(2-nitroethenyl)furan
;
_journal_coeditor_code RZ2466
_journal_issue 8
_journal_name_full 'Acta Crystallographica Section E'
_journal_page_first o1914
_journal_paper_doi 10.1107/S160053681002492X
_journal_volume 66
_journal_year 2010
_chemical_formula_iupac 'C6 H5 N O3'
_chemical_formula_moiety 'C6 H5 N O3'
_chemical_formula_sum 'C6 H5 N O3'
_chemical_formula_weight 139.11
_chemical_name_systematic
;
(<i>E</i>)-2-(2-nitroethenyl)furan
;
_space_group_IT_number 2
_symmetry_cell_setting triclinic
_symmetry_space_group_name_Hall '-P 1'
_symmetry_space_group_name_H-M 'P -1'
_atom_sites_solution_hydrogens geom
_atom_sites_solution_primary direct
_atom_sites_solution_secondary difmap
_audit_creation_method SHELXL-97
_cell_angle_alpha 91.1050(10)
_cell_angle_beta 108.603(2)
_cell_angle_gamma 91.1720(10)
_cell_formula_units_Z 12
_cell_length_a 9.8407(14)
_cell_length_b 13.4270(19)
_cell_length_c 15.300(2)
_cell_measurement_reflns_used 2345
_cell_measurement_temperature 298(2)
_cell_measurement_theta_max 25.90
_cell_measurement_theta_min 1.23
_cell_volume 1914.9(5)
_computing_cell_refinement 'SAINT-Plus (Bruker, 2001)'
_computing_data_collection 'SMART (Bruker, 2001)'
_computing_data_reduction 'SAINT-Plus (Bruker, 2001)'
_computing_molecular_graphics 'PLATON (Spek, 2009)'
_computing_publication_material 'PLATON (Spek, 2009)'
_computing_structure_refinement 'SHELXL97 (Sheldrick, 2008)'
_computing_structure_solution 'SHELXS97 (Sheldrick, 2008)'
_diffrn_ambient_temperature 298(2)
_diffrn_measured_fraction_theta_full 0.978
_diffrn_measured_fraction_theta_max 0.980
_diffrn_measurement_device_type 'Bruker SMART CCD area-detector'
_diffrn_measurement_method '\f and \w scans'
_diffrn_radiation_monochromator graphite
_diffrn_radiation_source 'fine-focus sealed tube'
_diffrn_radiation_type MoK\a
_diffrn_radiation_wavelength 0.71073
_diffrn_reflns_av_R_equivalents 0.0273
_diffrn_reflns_av_sigmaI/netI 0.0500
_diffrn_reflns_limit_h_max 12
_diffrn_reflns_limit_h_min -12
_diffrn_reflns_limit_k_max 17
_diffrn_reflns_limit_k_min -16
_diffrn_reflns_limit_l_max 19
_diffrn_reflns_limit_l_min -14
_diffrn_reflns_number 13307
_diffrn_reflns_theta_full 27.00
_diffrn_reflns_theta_max 27.00
_diffrn_reflns_theta_min 2.04
_diffrn_standards_interval_count 0
_diffrn_standards_number 0
_exptl_absorpt_coefficient_mu 0.119
_exptl_absorpt_correction_T_max 0.9882
_exptl_absorpt_correction_T_min 0.9759
_exptl_absorpt_correction_type multi-scan
_exptl_absorpt_process_details '(SADABS; Sheldrick, 1997)'
_exptl_crystal_colour colourless
_exptl_crystal_density_diffrn 1.448
_exptl_crystal_density_method 'not measured'
_exptl_crystal_description block
_exptl_crystal_F_000 864
_exptl_crystal_size_max 0.12
_exptl_crystal_size_mid 0.10
_exptl_crystal_size_min 0.10
_refine_diff_density_max 0.153
_refine_diff_density_min -0.217
_refine_ls_extinction_method none
_refine_ls_goodness_of_fit_ref 0.923
_refine_ls_hydrogen_treatment constr
_refine_ls_matrix_type full
_refine_ls_number_parameters 541
_refine_ls_number_reflns 8182
_refine_ls_number_restraints 0
_refine_ls_restrained_S_all 0.923
_refine_ls_R_factor_all 0.1248
_refine_ls_R_factor_gt 0.0584
_refine_ls_shift/su_max 0.002
_refine_ls_shift/su_mean 0.000
_refine_ls_structure_factor_coef Fsqd
_refine_ls_weighting_details 'calc w=1/[\s^2^(Fo^2^)+(0.0705P)^2^+0.0000P] where P=(Fo^2^+2Fc^2^)/3'
_refine_ls_weighting_scheme calc
_refine_ls_wR_factor_gt 0.1269
_refine_ls_wR_factor_ref 0.1490
_reflns_number_gt 4235
_reflns_number_total 8182
_reflns_threshold_expression I>2sigma(I)
_cod_data_source_file rz2466.cif
_cod_data_source_block I
_cod_original_cell_volume 1914.8(5)
_cod_database_code 2227058
_cod_database_fobs_code 2227058

loop_
_symmetry_equiv_pos_as_xyz
'x, y, z'
'-x, -y, -z'

loop_
_atom_site_type_symbol
_atom_site_label
_atom_site_fract_x
_atom_site_fract_y
_atom_site_fract_z
_atom_site_U_iso_or_equiv
_atom_site_adp_type
_atom_site_calc_flag
_atom_site_refinement_flags
_atom_site_occupancy
_atom_site_disorder_assembly
_atom_site_disorder_group
C C1 0.9416(2) 0.92135(16) 0.24460(16) 0.0650(6) Uani d . 1 . .
H H1 0.9831 0.9532 0.2056 0.078 Uiso calc R 1 . .
C C2 1.0123(2) 0.86624(16) 0.31429(16) 0.0644(6) Uani d . 1 . .
H H2 1.1096 0.8528 0.3329 0.077 Uiso calc R 1 . .
C C3 0.9112(2) 0.83226(15) 0.35424(15) 0.0599(6) Uani d . 1 . .
H H3 0.9288 0.7912 0.4047 0.072 Uiso calc R 1 . .
C C4 0.7841(2) 0.86944(14) 0.30671(14) 0.0479(5) Uani d . 1 . .
C C5 0.6460(2) 0.85930(14) 0.31761(14) 0.0517(5) Uani d . 1 . .
H H5 0.6387 0.8211 0.3661 0.062 Uiso calc R 1 . .
C C6 0.5279(2) 0.89934(15) 0.26493(14) 0.0539(5) Uani d . 1 . .
H H6 0.5308 0.9382 0.2159 0.065 Uiso calc R 1 . .
C C7 0.7237(2) 0.63452(14) 0.18843(14) 0.0491(5) Uani d . 1 . .
C C8 0.8029(2) 0.67212(15) 0.13981(16) 0.0638(6) Uani d . 1 . .
H H8 0.7714 0.7146 0.0905 0.077 Uiso calc R 1 . .
C C9 0.9416(2) 0.63636(16) 0.17613(17) 0.0669(7) Uani d . 1 . .
H H9 1.0196 0.6501 0.1560 0.080 Uiso calc R 1 . .
C C10 0.9392(2) 0.57880(16) 0.24518(17) 0.0657(6) Uani d . 1 . .
H H10 1.0178 0.5452 0.2819 0.079 Uiso calc R 1 . .
C C11 0.5770(2) 0.64540(14) 0.18134(14) 0.0515(5) Uani d . 1 . .
H H11 0.5239 0.6880 0.1368 0.062 Uiso calc R 1 . .
C C12 0.5094(2) 0.60051(15) 0.23223(15) 0.0567(6) Uani d . 1 . .
H H12 0.5587 0.5573 0.2776 0.068 Uiso calc R 1 . .
C C13 0.8059(2) 0.37791(14) 0.10512(14) 0.0484(5) Uani d . 1 . .
C C14 0.6775(2) 0.40843(14) 0.05235(15) 0.0570(6) Uani d . 1 . .
H H14 0.6596 0.4424 -0.0024 0.068 Uiso calc R 1 . .
C C15 0.5752(2) 0.38043(15) 0.09389(16) 0.0599(6) Uani d . 1 . .
H H15 0.4772 0.3915 0.0726 0.072 Uiso calc R 1 . .
C C16 0.6481(2) 0.33457(16) 0.17040(16) 0.0643(6) Uani d . 1 . .
H H16 0.6070 0.3081 0.2121 0.077 Uiso calc R 1 . .
C C17 0.9454(2) 0.38754(14) 0.09616(14) 0.0498(5) Uani d . 1 . .
H H17 0.9525 0.4201 0.0446 0.060 Uiso calc R 1 . .
C C18 1.0657(2) 0.35470(14) 0.15413(14) 0.0525(5) Uani d . 1 . .
H H18 1.0631 0.3202 0.2057 0.063 Uiso calc R 1 . .
C C19 0.8813(2) 0.13701(14) 0.01911(15) 0.0495(5) Uani d . 1 . .
C C20 0.9605(2) 0.15719(15) -0.03563(16) 0.0607(6) Uani d . 1 . .
H H20 0.9267 0.1808 -0.0953 0.073 Uiso calc R 1 . .
C C21 1.1038(2) 0.13626(15) 0.01342(18) 0.0660(6) Uani d . 1 . .
H H21 1.1826 0.1428 -0.0073 0.079 Uiso calc R 1 . .
C C22 1.1038(2) 0.10540(16) 0.09513(18) 0.0697(7) Uani d . 1 . .
H H22 1.1852 0.0868 0.1418 0.084 Uiso calc R 1 . .
C C23 0.7319(2) 0.14092(14) 0.00502(15) 0.0512(5) Uani d . 1 . .
H H23 0.6750 0.1662 -0.0504 0.061 Uiso calc R 1 . .
C C24 0.6664(2) 0.11183(15) 0.06361(15) 0.0565(6) Uani d . 1 . .
H H24 0.7199 0.0866 0.1200 0.068 Uiso calc R 1 . .
C C25 0.7166(2) 0.11542(14) 0.39786(15) 0.0505(5) Uani d . 1 . .
C C26 0.6371(2) 0.08594(15) 0.45004(16) 0.0640(6) Uani d . 1 . .
H H26 0.6703 0.0533 0.5056 0.077 Uiso calc R 1 . .
C C27 0.4949(2) 0.11306(16) 0.40575(18) 0.0675(7) Uani d . 1 . .
H H27 0.4161 0.1022 0.4258 0.081 Uiso calc R 1 . .
C C28 0.4967(2) 0.15721(17) 0.32982(19) 0.0766(7) Uani d . 1 . .
H H28 0.4164 0.1829 0.2868 0.092 Uiso calc R 1 . .
C C29 0.8654(2) 0.10866(14) 0.40970(14) 0.0512(5) Uani d . 1 . .
H H29 0.9203 0.0741 0.4604 0.061 Uiso calc R 1 . .
C C30 0.9330(2) 0.14664(15) 0.35584(15) 0.0564(6) Uani d . 1 . .
H H30 0.8818 0.1819 0.3046 0.068 Uiso calc R 1 . .
C C31 0.6315(2) 0.36980(14) 0.48376(15) 0.0505(5) Uani d . 1 . .
C C32 0.7617(2) 0.34777(16) 0.53904(15) 0.0635(6) Uani d . 1 . .
H H32 0.7822 0.3193 0.5966 0.076 Uiso calc R 1 . .
C C33 0.8624(2) 0.37469(15) 0.49599(17) 0.0628(6) Uani d . 1 . .
H H33 0.9613 0.3678 0.5186 0.075 Uiso calc R 1 . .
C C34 0.7873(3) 0.41190(17) 0.41671(17) 0.0739(7) Uani d . 1 . .
H H34 0.8270 0.4361 0.3734 0.089 Uiso calc R 1 . .
C C35 0.4923(2) 0.35871(14) 0.49243(14) 0.0522(5) Uani d . 1 . .
H H35 0.4868 0.3295 0.5459 0.063 Uiso calc R 1 . .
C C36 0.3707(2) 0.38543(15) 0.43283(15) 0.0565(6) Uani d . 1 . .
H H36 0.3716 0.4150 0.3785 0.068 Uiso calc R 1 . .
N N1 0.39430(19) 0.88338(14) 0.28277(13) 0.0603(5) Uani d . 1 . .
N N2 0.3605(2) 0.61778(13) 0.21816(13) 0.0608(5) Uani d . 1 . .
N N3 1.19984(19) 0.37178(13) 0.13825(14) 0.0597(5) Uani d . 1 . .
N N4 0.51390(19) 0.11858(12) 0.04148(14) 0.0589(5) Uani d . 1 . .
N N5 1.08370(18) 0.13472(13) 0.37455(13) 0.0574(5) Uani d . 1 . .
N N6 0.23663(19) 0.36992(13) 0.44974(14) 0.0600(5) Uani d . 1 . .
O O1 0.80031(15) 0.92554(10) 0.23725(10) 0.0586(4) Uani d . 1 . .
O O2 0.38865(17) 0.82959(14) 0.34471(12) 0.0853(5) Uani d . 1 . .
O O3 0.29023(16) 0.92505(12) 0.23200(12) 0.0870(5) Uani d . 1 . .
O O4 0.80683(15) 0.57538(10) 0.25532(10) 0.0614(4) Uani d . 1 . .
O O5 0.30358(18) 0.57248(13) 0.26641(12) 0.0847(5) Uani d . 1 . .
O O6 0.29579(16) 0.67661(12) 0.16014(11) 0.0804(5) Uani d . 1 . .
O O7 0.79022(15) 0.33117(10) 0.17990(9) 0.0588(4) Uani d . 1 . .
O O8 1.30633(16) 0.33720(12) 0.19333(12) 0.0844(5) Uani d . 1 . .
O O9 1.20458(17) 0.41996(14) 0.07243(12) 0.0877(6) Uani d . 1 . .
O O10 0.96849(15) 0.10452(10) 0.10184(10) 0.0629(4) Uani d . 1 . .
O O11 0.44264(16) 0.15312(12) -0.03166(11) 0.0803(5) Uani d . 1 . .
O O12 0.46063(17) 0.08859(13) 0.09852(12) 0.0849(5) Uani d . 1 . .
O O13 0.63096(15) 0.16044(11) 0.32253(11) 0.0711(5) Uani d . 1 . .
O O14 1.15176(16) 0.09038(12) 0.44346(11) 0.0782(5) Uani d . 1 . .
O O15 1.13827(17) 0.17002(12) 0.32070(12) 0.0805(5) Uani d . 1 . .
O O16 0.64420(16) 0.41055(11) 0.40583(10) 0.0709(5) Uani d . 1 . .
O O17 0.23464(18) 0.33222(13) 0.52140(13) 0.0894(6) Uani d . 1 . .
O O18 0.12831(16) 0.39605(12) 0.39036(11) 0.0817(5) Uani d . 1 . .

loop_
_atom_site_aniso_label
_atom_site_aniso_U_11
_atom_site_aniso_U_22
_atom_site_aniso_U_33
_atom_site_aniso_U_12
_atom_site_aniso_U_13
_atom_site_aniso_U_23
C1 0.0618(16) 0.0695(15) 0.0780(17) -0.0058(12) 0.0427(14) 0.0025(13)
C2 0.0469(13) 0.0728(15) 0.0772(17) 0.0049(11) 0.0246(13) 0.0062(13)
C3 0.0560(14) 0.0666(14) 0.0570(14) 0.0048(11) 0.0171(12) 0.0129(11)
C4 0.0490(13) 0.0499(12) 0.0475(13) -0.0027(9) 0.0190(10) 0.0047(10)
C5 0.0531(13) 0.0529(12) 0.0511(13) -0.0015(10) 0.0195(11) 0.0040(10)
C6 0.0502(13) 0.0580(13) 0.0565(14) -0.0032(10) 0.0215(11) 0.0050(10)
C7 0.0463(12) 0.0480(12) 0.0522(13) 0.0049(9) 0.0142(10) 0.0078(10)
C8 0.0573(14) 0.0591(14) 0.0791(17) 0.0037(11) 0.0264(13) 0.0173(12)
C9 0.0541(15) 0.0621(15) 0.0925(19) 0.0008(11) 0.0344(14) 0.0078(13)
C10 0.0481(14) 0.0652(15) 0.0800(18) 0.0130(11) 0.0144(12) 0.0033(13)
C11 0.0502(13) 0.0460(12) 0.0575(14) 0.0037(9) 0.0158(11) 0.0053(10)
C12 0.0507(13) 0.0602(13) 0.0621(15) 0.0135(10) 0.0207(12) 0.0092(11)
C13 0.0480(12) 0.0481(12) 0.0525(13) -0.0016(9) 0.0210(10) 0.0071(10)
C14 0.0487(13) 0.0608(13) 0.0608(14) 0.0065(10) 0.0156(11) 0.0135(11)
C15 0.0432(12) 0.0628(14) 0.0753(16) 0.0035(10) 0.0208(12) 0.0050(12)
C16 0.0562(15) 0.0691(15) 0.0791(17) -0.0022(11) 0.0378(13) 0.0097(13)
C17 0.0507(13) 0.0516(12) 0.0514(13) -0.0012(10) 0.0223(10) 0.0042(10)
C18 0.0462(12) 0.0584(13) 0.0573(14) -0.0003(10) 0.0226(11) 0.0071(10)
C19 0.0449(12) 0.0456(12) 0.0581(14) 0.0041(9) 0.0161(11) 0.0067(10)
C20 0.0558(14) 0.0641(14) 0.0666(15) 0.0086(11) 0.0244(12) 0.0153(12)
C21 0.0523(14) 0.0609(14) 0.0933(19) 0.0058(11) 0.0343(14) 0.0140(13)
C22 0.0402(13) 0.0669(15) 0.097(2) 0.0073(10) 0.0131(13) 0.0213(14)
C23 0.0449(12) 0.0487(12) 0.0589(14) 0.0041(9) 0.0147(11) 0.0060(10)
C24 0.0408(12) 0.0586(13) 0.0652(15) 0.0022(10) 0.0100(11) 0.0069(11)
C25 0.0444(12) 0.0465(12) 0.0606(14) 0.0040(9) 0.0165(11) 0.0053(10)
C26 0.0591(15) 0.0654(15) 0.0714(16) 0.0058(11) 0.0258(13) 0.0098(12)
C27 0.0523(14) 0.0587(14) 0.099(2) 0.0009(11) 0.0341(14) 0.0041(13)
C28 0.0416(13) 0.0735(16) 0.110(2) 0.0120(11) 0.0151(14) 0.0239(15)
C29 0.0441(12) 0.0502(12) 0.0580(14) 0.0041(9) 0.0140(10) 0.0055(10)
C30 0.0418(12) 0.0607(13) 0.0644(15) 0.0063(10) 0.0130(11) 0.0113(11)
C31 0.0547(14) 0.0463(12) 0.0535(14) -0.0002(10) 0.0212(11) 0.0068(10)
C32 0.0570(14) 0.0734(15) 0.0646(15) 0.0101(11) 0.0241(13) 0.0195(12)
C33 0.0493(13) 0.0651(14) 0.0773(17) 0.0053(11) 0.0241(13) 0.0112(12)
C34 0.0607(16) 0.0906(18) 0.0818(19) -0.0017(13) 0.0385(14) 0.0167(14)
C35 0.0546(13) 0.0515(12) 0.0549(14) 0.0029(10) 0.0232(11) 0.0059(10)
C36 0.0501(13) 0.0594(13) 0.0638(15) -0.0009(10) 0.0233(12) 0.0082(11)
N1 0.0445(11) 0.0722(13) 0.0635(13) -0.0022(9) 0.0162(10) 0.0023(10)
N2 0.0531(12) 0.0695(13) 0.0664(13) 0.0092(10) 0.0277(10) 0.0066(10)
N3 0.0474(11) 0.0686(12) 0.0667(13) 0.0013(9) 0.0232(10) 0.0070(10)
N4 0.0449(11) 0.0592(12) 0.0732(14) 0.0007(9) 0.0194(10) 0.0058(10)
N5 0.0436(11) 0.0605(12) 0.0689(14) 0.0040(9) 0.0186(10) 0.0046(10)
N6 0.0503(12) 0.0578(12) 0.0761(14) 0.0038(9) 0.0257(11) 0.0066(10)
O1 0.0573(9) 0.0610(9) 0.0617(10) 0.0035(7) 0.0243(8) 0.0130(7)
O2 0.0609(11) 0.1205(14) 0.0839(13) 0.0062(10) 0.0338(9) 0.0390(11)
O3 0.0484(10) 0.1061(13) 0.1021(13) 0.0130(9) 0.0155(9) 0.0318(10)
O4 0.0534(9) 0.0672(10) 0.0656(10) 0.0106(7) 0.0203(8) 0.0171(8)
O5 0.0710(11) 0.1055(13) 0.0971(13) 0.0118(10) 0.0522(10) 0.0297(10)
O6 0.0586(10) 0.1003(13) 0.0887(12) 0.0279(9) 0.0290(9) 0.0350(10)
O7 0.0507(9) 0.0679(10) 0.0616(10) 0.0032(7) 0.0220(7) 0.0174(8)
O8 0.0466(9) 0.1086(13) 0.0965(13) 0.0181(9) 0.0180(9) 0.0305(10)
O9 0.0608(11) 0.1255(15) 0.0889(13) 0.0044(10) 0.0385(10) 0.0417(11)
O10 0.0447(9) 0.0705(10) 0.0728(11) 0.0043(7) 0.0161(8) 0.0234(8)
O11 0.0480(9) 0.1092(13) 0.0791(12) 0.0135(9) 0.0119(9) 0.0261(10)
O12 0.0587(11) 0.1081(14) 0.0985(14) -0.0004(9) 0.0386(10) 0.0290(11)
O13 0.0428(9) 0.0858(11) 0.0836(12) 0.0072(8) 0.0167(8) 0.0322(9)
O14 0.0495(9) 0.1025(13) 0.0824(12) 0.0191(9) 0.0184(9) 0.0287(10)
O15 0.0602(10) 0.1047(13) 0.0902(13) 0.0043(9) 0.0414(10) 0.0295(10)
O16 0.0574(10) 0.0928(12) 0.0663(11) 0.0032(8) 0.0235(8) 0.0250(9)
O17 0.0698(12) 0.1143(14) 0.0977(14) 0.0103(10) 0.0431(11) 0.0430(11)
O18 0.0482(10) 0.1026(13) 0.0895(13) 0.0134(9) 0.0139(9) 0.0155(10)

loop_
_atom_type_symbol
_atom_type_description
_atom_type_scat_dispersion_real
_atom_type_scat_dispersion_imag
_atom_type_scat_source
C C 0.0033 0.0016 'International Tables Vol C Tables 4.2.6.8 and 6.1.1.4'
H H 0.0000 0.0000 'International Tables Vol C Tables 4.2.6.8 and 6.1.1.4'
N N 0.0061 0.0033 'International Tables Vol C Tables 4.2.6.8 and 6.1.1.4'
O O 0.0106 0.0060 'International Tables Vol C Tables 4.2.6.8 and 6.1.1.4'

loop_
_geom_angle_atom_site_label_1
_geom_angle_atom_site_label_2
_geom_angle_atom_site_label_3
_geom_angle_site_symmetry_1
_geom_angle_site_symmetry_3
_geom_angle
_geom_angle_publ_flag
C2 C1 O1 . . 111.4(2) ?
C2 C1 H1 . . 124.3 ?
O1 C1 H1 . . 124.3 ?
C1 C2 C3 . . 106.0(2) ?
C1 C2 H2 . . 127.0 ?
C3 C2 H2 . . 127.0 ?
C4 C3 C2 . . 107.74(19) ?
C4 C3 H3 . . 126.1 ?
C2 C3 H3 . . 126.1 ?
C3 C4 O1 . . 109.20(18) ?
C3 C4 C5 . . 131.5(2) ?
O1 C4 C5 . . 119.26(19) ?
C6 C5 C4 . . 125.6(2) ?
C6 C5 H5 . . 117.2 ?
C4 C5 H5 . . 117.2 ?
C5 C6 N1 . . 120.4(2) ?
C5 C6 H6 . . 119.8 ?
N1 C6 H6 . . 119.8 ?
C8 C7 O4 . . 109.22(18) ?
C8 C7 C11 . . 131.9(2) ?
O4 C7 C11 . . 118.83(19) ?
C7 C8 C9 . . 107.9(2) ?
C7 C8 H8 . . 126.0 ?
C9 C8 H8 . . 126.0 ?
C10 C9 C8 . . 106.0(2) ?
C10 C9 H9 . . 127.0 ?
C8 C9 H9 . . 127.0 ?
C9 C10 O4 . . 111.2(2) ?
C9 C10 H10 . . 124.4 ?
O4 C10 H10 . . 124.4 ?
C12 C11 C7 . . 126.0(2) ?
C12 C11 H11 . . 117.0 ?
C7 C11 H11 . . 117.0 ?
C11 C12 N2 . . 120.57(19) ?
C11 C12 H12 . . 119.7 ?
N2 C12 H12 . . 119.7 ?
C14 C13 O7 . . 109.09(18) ?
C14 C13 C17 . . 131.9(2) ?
O7 C13 C17 . . 119.01(18) ?
C13 C14 C15 . . 108.30(19) ?
C13 C14 H14 . . 125.8 ?
C15 C14 H14 . . 125.8 ?
C16 C15 C14 . . 105.28(19) ?
C16 C15 H15 . . 127.4 ?
C14 C15 H15 . . 127.4 ?
C15 C16 O7 . . 111.6(2) ?
C15 C16 H16 . . 124.2 ?
O7 C16 H16 . . 124.2 ?
C18 C17 C13 . . 126.3(2) ?
C18 C17 H17 . . 116.9 ?
C13 C17 H17 . . 116.9 ?
C17 C18 N3 . . 120.6(2) ?
C17 C18 H18 . . 119.7 ?
N3 C18 H18 . . 119.7 ?
C20 C19 O10 . . 109.30(18) ?
C20 C19 C23 . . 132.3(2) ?
O10 C19 C23 . . 118.35(19) ?
C19 C20 C21 . . 107.7(2) ?
C19 C20 H20 . . 126.2 ?
C21 C20 H20 . . 126.2 ?
C22 C21 C20 . . 106.1(2) ?
C22 C21 H21 . . 127.0 ?
C20 C21 H21 . . 127.0 ?
C21 C22 O10 . . 111.2(2) ?
C21 C22 H22 . . 124.4 ?
O10 C22 H22 . . 124.4 ?
C24 C23 C19 . . 125.8(2) ?
C24 C23 H23 . . 117.1 ?
C19 C23 H23 . . 117.1 ?
C23 C24 N4 . . 120.9(2) ?
C23 C24 H24 . . 119.5 ?
N4 C24 H24 . . 119.5 ?
C26 C25 O13 . . 108.90(18) ?
C26 C25 C29 . . 132.1(2) ?
O13 C25 C29 . . 119.0(2) ?
C25 C26 C27 . . 107.9(2) ?
C25 C26 H26 . . 126.0 ?
C27 C26 H26 . . 126.0 ?
C28 C27 C26 . . 105.5(2) ?
C28 C27 H27 . . 127.2 ?
C26 C27 H27 . . 127.2 ?
C27 C28 O13 . . 111.4(2) ?
C27 C28 H28 . . 124.3 ?
O13 C28 H28 . . 124.3 ?
C30 C29 C25 . . 126.3(2) ?
C30 C29 H29 . . 116.9 ?
C25 C29 H29 . . 116.9 ?
C29 C30 N5 . . 121.3(2) ?
C29 C30 H30 . . 119.3 ?
N5 C30 H30 . . 119.3 ?
C32 C31 O16 . . 108.79(19) ?
C32 C31 C35 . . 132.6(2) ?
O16 C31 C35 . . 118.58(19) ?
C31 C32 C33 . . 108.6(2) ?
C31 C32 H32 . . 125.7 ?
C33 C32 H32 . . 125.7 ?
C34 C33 C32 . . 105.3(2) ?
C34 C33 H33 . . 127.4 ?
C32 C33 H33 . . 127.4 ?
C33 C34 O16 . . 111.7(2) ?
C33 C34 H34 . . 124.1 ?
O16 C34 H34 . . 124.1 ?
C36 C35 C31 . . 126.8(2) ?
C36 C35 H35 . . 116.6 ?
C31 C35 H35 . . 116.6 ?
C35 C36 N6 . . 121.4(2) ?
C35 C36 H36 . . 119.3 ?
N6 C36 H36 . . 119.3 ?
O2 N1 O3 . . 123.55(19) ?
O2 N1 C6 . . 120.06(19) ?
O3 N1 C6 . . 116.38(19) ?
O5 N2 O6 . . 122.62(19) ?
O5 N2 C12 . . 117.32(18) ?
O6 N2 C12 . . 120.07(19) ?
O9 N3 O8 . . 122.83(19) ?
O9 N3 C18 . . 119.96(18) ?
O8 N3 C18 . . 117.21(19) ?
O11 N4 O12 . . 122.61(19) ?
O11 N4 C24 . . 120.2(2) ?
O12 N4 C24 . . 117.14(19) ?
O15 N5 O14 . . 123.11(18) ?
O15 N5 C30 . . 117.66(19) ?
O14 N5 C30 . . 119.2(2) ?
O17 N6 O18 . . 122.96(19) ?
O17 N6 C36 . . 119.78(19) ?
O18 N6 C36 . . 117.3(2) ?
C1 O1 C4 . . 105.67(17) ?
C10 O4 C7 . . 105.69(17) ?
C16 O7 C13 . . 105.73(16) ?
C22 O10 C19 . . 105.77(18) ?
C25 O13 C28 . . 106.26(18) ?
C31 O16 C34 . . 105.61(17) ?

loop_
_geom_bond_atom_site_label_1
_geom_bond_atom_site_label_2
_geom_bond_site_symmetry_2
_geom_bond_distance
_geom_bond_publ_flag
C1 C2 . 1.321(3) ?
C1 O1 . 1.362(2) ?
C1 H1 . 0.9300 ?
C2 C3 . 1.397(3) ?
C2 H2 . 0.9300 ?
C3 C4 . 1.342(3) ?
C3 H3 . 0.9300 ?
C4 O1 . 1.362(2) ?
C4 C5 . 1.425(3) ?
C5 C6 . 1.317(3) ?
C5 H5 . 0.9300 ?
C6 N1 . 1.438(3) ?
C6 H6 . 0.9300 ?
C7 C8 . 1.336(3) ?
C7 O4 . 1.368(2) ?
C7 C11 . 1.424(3) ?
C8 C9 . 1.398(3) ?
C8 H8 . 0.9300 ?
C9 C10 . 1.327(3) ?
C9 H9 . 0.9300 ?
C10 O4 . 1.360(2) ?
C10 H10 . 0.9300 ?
C11 C12 . 1.320(3) ?
C11 H11 . 0.9300 ?
C12 N2 . 1.436(3) ?
C12 H12 . 0.9300 ?
C13 C14 . 1.341(3) ?
C13 O7 . 1.365(2) ?
C13 C17 . 1.426(3) ?
C14 C15 . 1.401(3) ?
C14 H14 . 0.9300 ?
C15 C16 . 1.332(3) ?
C15 H15 . 0.9300 ?
C16 O7 . 1.361(2) ?
C16 H16 . 0.9300 ?
C17 C18 . 1.323(3) ?
C17 H17 . 0.9300 ?
C18 N3 . 1.431(3) ?
C18 H18 . 0.9300 ?
C19 C20 . 1.341(3) ?
C19 O10 . 1.368(2) ?
C19 C23 . 1.419(3) ?
C20 C21 . 1.407(3) ?
C20 H20 . 0.9300 ?
C21 C22 . 1.325(3) ?
C21 H21 . 0.9300 ?
C22 O10 . 1.368(3) ?
C22 H22 . 0.9300 ?
C23 C24 . 1.320(3) ?
C23 H23 . 0.9300 ?
C24 N4 . 1.434(2) ?
C24 H24 . 0.9300 ?
C25 C26 . 1.343(3) ?
C25 O13 . 1.353(2) ?
C25 C29 . 1.422(3) ?
C26 C27 . 1.405(3) ?
C26 H26 . 0.9300 ?
C27 C28 . 1.319(3) ?
C27 H27 . 0.9300 ?
C28 O13 . 1.361(3) ?
C28 H28 . 0.9300 ?
C29 C30 . 1.317(3) ?
C29 H29 . 0.9300 ?
C30 N5 . 1.431(2) ?
C30 H30 . 0.9300 ?
C31 C32 . 1.334(3) ?
C31 O16 . 1.362(2) ?
C31 C35 . 1.423(3) ?
C32 C33 . 1.399(3) ?
C32 H32 . 0.9300 ?
C33 C34 . 1.317(3) ?
C33 H33 . 0.9300 ?
C34 O16 . 1.364(3) ?
C34 H34 . 0.9300 ?
C35 C36 . 1.314(3) ?
C35 H35 . 0.9300 ?
C36 N6 . 1.435(3) ?
C36 H36 . 0.9300 ?
N1 O2 . 1.217(2) ?
N1 O3 . 1.224(2) ?
N2 O5 . 1.223(2) ?
N2 O6 . 1.226(2) ?
N3 O9 . 1.220(2) ?
N3 O8 . 1.223(2) ?
N4 O11 . 1.221(2) ?
N4 O12 . 1.223(2) ?
N5 O15 . 1.216(2) ?
N5 O14 . 1.227(2) ?
N6 O17 . 1.222(2) ?
N6 O18 . 1.222(2) ?

loop_
_geom_hbond_atom_site_label_D
_geom_hbond_atom_site_label_H
_geom_hbond_atom_site_label_A
_geom_hbond_site_symmetry_A
_geom_hbond_distance_DH
_geom_hbond_distance_HA
_geom_hbond_distance_DA
_geom_hbond_angle_DHA
_geom_hbond_publ_flag
C1 H1 O10 1_565 0.93 2.58 3.382(3) 144.7 y
C16 H16 O13 . 0.93 2.60 3.370(3) 141.1 y
C26 H26 O14 2_756 0.93 2.59 3.281(3) 131.2 y
C28 H28 O8 1_455 0.93 2.59 3.405(3) 146.0 y
C34 H34 O4 . 0.93 2.59 3.383(3) 143.3 y

loop_
_geom_torsion_atom_site_label_1
_geom_torsion_atom_site_label_2
_geom_torsion_atom_site_label_3
_geom_torsion_atom_site_label_4
_geom_torsion_site_symmetry_1
_geom_torsion_site_symmetry_2
_geom_torsion_site_symmetry_3
_geom_torsion_site_symmetry_4
_geom_torsion
_geom_torsion_publ_flag
O1 C1 C2 C3 . . . . 0.3(3) ?
C1 C2 C3 C4 . . . . -0.4(3) ?
C2 C3 C4 O1 . . . . 0.4(2) ?
C2 C3 C4 C5 . . . . -179.7(2) ?
C3 C4 C5 C6 . . . . -179.2(2) ?
O1 C4 C5 C6 . . . . 0.7(3) ?
C4 C5 C6 N1 . . . . 179.79(18) ?
O4 C7 C8 C9 . . . . 0.0(2) ?
C11 C7 C8 C9 . . . . -179.6(2) ?
C7 C8 C9 C10 . . . . -0.1(3) ?
C8 C9 C10 O4 . . . . 0.1(3) ?
C8 C7 C11 C12 . . . . 177.2(2) ?
O4 C7 C11 C12 . . . . -2.4(3) ?
C7 C11 C12 N2 . . . . -179.95(18) ?
O7 C13 C14 C15 . . . . -0.2(2) ?
C17 C13 C14 C15 . . . . -179.2(2) ?
C13 C14 C15 C16 . . . . 0.3(2) ?
C14 C15 C16 O7 . . . . -0.3(3) ?
C14 C13 C17 C18 . . . . 179.2(2) ?
O7 C13 C17 C18 . . . . 0.3(3) ?
C13 C17 C18 N3 . . . . -178.25(18) ?
O10 C19 C20 C21 . . . . 0.4(2) ?
C23 C19 C20 C21 . . . . -177.6(2) ?
C19 C20 C21 C22 . . . . -0.5(2) ?
C20 C21 C22 O10 . . . . 0.3(3) ?
C20 C19 C23 C24 . . . . 174.8(2) ?
O10 C19 C23 C24 . . . . -3.0(3) ?
C19 C23 C24 N4 . . . . -179.47(18) ?
O13 C25 C26 C27 . . . . 0.2(2) ?
C29 C25 C26 C27 . . . . 179.0(2) ?
C25 C26 C27 C28 . . . . -0.1(3) ?
C26 C27 C28 O13 . . . . -0.1(3) ?
C26 C25 C29 C30 . . . . -175.2(2) ?
O13 C25 C29 C30 . . . . 3.4(3) ?
C25 C29 C30 N5 . . . . -179.79(18) ?
O16 C31 C32 C33 . . . . -0.1(2) ?
C35 C31 C32 C33 . . . . -179.9(2) ?
C31 C32 C33 C34 . . . . 0.1(3) ?
C32 C33 C34 O16 . . . . -0.1(3) ?
C32 C31 C35 C36 . . . . 178.6(2) ?
O16 C31 C35 C36 . . . . -1.2(3) ?
C31 C35 C36 N6 . . . . 179.89(18) ?
C5 C6 N1 O2 . . . . -2.8(3) ?
C5 C6 N1 O3 . . . . 178.35(19) ?
C11 C12 N2 O5 . . . . 178.7(2) ?
C11 C12 N2 O6 . . . . -1.9(3) ?
C17 C18 N3 O9 . . . . 2.5(3) ?
C17 C18 N3 O8 . . . . -178.20(19) ?
C23 C24 N4 O11 . . . . -1.3(3) ?
C23 C24 N4 O12 . . . . 178.77(19) ?
C29 C30 N5 O15 . . . . 178.5(2) ?
C29 C30 N5 O14 . . . . -1.9(3) ?
C35 C36 N6 O17 . . . . 0.9(3) ?
C35 C36 N6 O18 . . . . -179.32(19) ?
C2 C1 O1 C4 . . . . -0.1(2) ?
C3 C4 O1 C1 . . . . -0.2(2) ?
C5 C4 O1 C1 . . . . 179.84(17) ?
C9 C10 O4 C7 . . . . 0.0(2) ?
C8 C7 O4 C10 . . . . 0.0(2) ?
C11 C7 O4 C10 . . . . 179.69(18) ?
C15 C16 O7 C13 . . . . 0.2(2) ?
C14 C13 O7 C16 . . . . 0.0(2) ?
C17 C13 O7 C16 . . . . 179.15(18) ?
C21 C22 O10 C19 . . . . -0.1(2) ?
C20 C19 O10 C22 . . . . -0.2(2) ?
C23 C19 O10 C22 . . . . 178.11(17) ?
C26 C25 O13 C28 . . . . -0.3(2) ?
C29 C25 O13 C28 . . . . -179.25(19) ?
C27 C28 O13 C25 . . . . 0.3(3) ?
C32 C31 O16 C34 . . . . 0.1(2) ?
C35 C31 O16 C34 . . . . 179.92(18) ?
C33 C34 O16 C31 . . . . 0.0(3) ?
